data_4518018
loop_
_publ_author_name
'Dutta, Subhajit'
'Samanta, Partha'
'Joarder, Biplab'
'Let, Sumanta'
'Mahato, Debanjan'
'Babarao, Ravichandar'
'Ghosh, Sujit K.'

_publ_section_title
;
 A Water-Stable Cationic Metal-Organic Framework with Hydrophobic Pore
 Surfaces as an Efficient Scavenger of Oxo-Anion Pollutants from Water.
;
_journal_name_full 'ACS applied materials &amp; interfaces'
_journal_paper_doi 10.1021/acsami.0c13563
_journal_year 2020
_chemical_formula_sum 'C66 H48 N12 Ni'
_chemical_formula_weight 1067.87
_space_group_crystal_system trigonal
_space_group_IT_number 148
_space_group_name_Hall '-R 3'
_space_group_name_H-M_alt 'R -3 :H'
_atom_sites_solution_hydrogens geom
_audit_creation_method SHELXL-2018/1
_cell_angle_alpha 90
_cell_angle_beta 90
_cell_angle_gamma 120
_cell_formula_units_Z 3
_cell_length_a 18.595(10)
_cell_length_b 18.595(10)
_cell_length_c 23.048(19)
_cell_measurement_reflns_used 3630
_cell_measurement_temperature 150(2)
_cell_measurement_theta_max 18.22
_cell_measurement_theta_min 2.65
_cell_volume 6902(8)
_computing_cell_refinement 'Bruker SAINT'
_computing_data_collection 'Bruker APEX3'
_computing_data_reduction 'Bruker SAINT'
_computing_molecular_graphics 'Bruker SHELXTL'
_computing_publication_material 'Bruker SHELXTL'
_computing_structure_refinement 'SHELXL-2018/1 (Sheldrick, 2018)'
_computing_structure_solution 'SHELXT 2014/5 (Sheldrick, 2014)'
_diffrn_ambient_temperature 150(2)
_diffrn_measured_fraction_theta_full 0.981
_diffrn_measured_fraction_theta_max 0.981
_diffrn_measurement_device_type 'Bruker APEX3 Photon 100 CMOS chip'
_diffrn_measurement_method '\f and \w scans'
_diffrn_radiation_type MoK\a
_diffrn_radiation_wavelength 0.71073
_diffrn_reflns_av_R_equivalents 0.1544
_diffrn_reflns_av_unetI/netI 0.0964
_diffrn_reflns_Laue_measured_fraction_full 0.981
_diffrn_reflns_Laue_measured_fraction_max 0.981
_diffrn_reflns_limit_h_max 21
_diffrn_reflns_limit_h_min -22
_diffrn_reflns_limit_k_max 21
_diffrn_reflns_limit_k_min -21
_diffrn_reflns_limit_l_max 27
_diffrn_reflns_limit_l_min -27
_diffrn_reflns_number 30009
_diffrn_reflns_point_group_measured_fraction_full 0.981
_diffrn_reflns_point_group_measured_fraction_max 0.981
_diffrn_reflns_theta_full 25.073
_diffrn_reflns_theta_max 25.073
_diffrn_reflns_theta_min 2.190
_diffrn_source 'Micro-focus X-ray source'
_exptl_absorpt_coefficient_mu 0.243
_exptl_absorpt_correction_T_max 0.0258
_exptl_absorpt_correction_T_min 0.0093
_exptl_absorpt_correction_type multi-scan
_exptl_absorpt_process_details 'multi-scan absorption correction'
_exptl_crystal_colour colourless
_exptl_crystal_density_diffrn 0.771
_exptl_crystal_density_method 'not measured'
_exptl_crystal_description trigonal
_exptl_crystal_F_000 1668
_exptl_crystal_size_max 0.12
_exptl_crystal_size_mid 0.11
_exptl_crystal_size_min 0.10
_refine_diff_density_max 0.351
_refine_diff_density_min -0.255
_refine_diff_density_rms 0.054
_refine_ls_extinction_method none
_refine_ls_goodness_of_fit_ref 1.213
_refine_ls_hydrogen_treatment constr
_refine_ls_matrix_type full
_refine_ls_number_parameters 120
_refine_ls_number_reflns 2681
_refine_ls_number_restraints 0
_refine_ls_restrained_S_all 1.213
_refine_ls_R_factor_all 0.2170
_refine_ls_R_factor_gt 0.1330
_refine_ls_shift/su_max 0.000
_refine_ls_shift/su_mean 0.000
_refine_ls_structure_factor_coef Fsqd
_refine_ls_weighting_details 'w=1/[\s^2^(Fo^2^)+(0.1310P)^2^+10.0361P] where P=(Fo^2^+2Fc^2^)/3'
_refine_ls_weighting_scheme calc
_refine_ls_wR_factor_gt 0.3093
_refine_ls_wR_factor_ref 0.3549
_reflns_Friedel_coverage 0.000
_reflns_number_gt 1225
_reflns_number_total 2681
_reflns_threshold_expression 'I > 2\s(I)'
_cod_data_source_file am0c13563_si_002.cif
_cod_data_source_block iMOF2C
_cod_original_cell_volume 6902(9)
_cod_database_code 4518018
_shelx_shelxl_version_number 2018/1
_shelx_space_group_comment
;
The symmetry employed for this shelxl refinement is uniquely defined
by the following loop, which should always be used as a source of
symmetry information in preference to the above space-group names.
They are only intended as comments.
;

loop_
_space_group_symop_operation_xyz
'x, y, z'
'-y, x-y, z'
'-x+y, -x, z'
'x+2/3, y+1/3, z+1/3'
'-y+2/3, x-y+1/3, z+1/3'
'-x+y+2/3, -x+1/3, z+1/3'
'x+1/3, y+2/3, z+2/3'
'-y+1/3, x-y+2/3, z+2/3'
'-x+y+1/3, -x+2/3, z+2/3'
'-x, -y, -z'
'y, -x+y, -z'
'x-y, x, -z'
'-x+2/3, -y+1/3, -z+1/3'
'y+2/3, -x+y+1/3, -z+1/3'
'x-y+2/3, x+1/3, -z+1/3'
'-x+1/3, -y+2/3, -z+2/3'
'y+1/3, -x+y+2/3, -z+2/3'
'x-y+1/3, x+2/3, -z+2/3'

loop_
_atom_site_label
_atom_site_type_symbol
_atom_site_fract_x
_atom_site_fract_y
_atom_site_fract_z
_atom_site_U_iso_or_equiv
_atom_site_adp_type
_atom_site_occupancy
_atom_site_site_symmetry_order
_atom_site_calc_flag
_atom_site_refinement_flags_posn
_atom_site_refinement_flags_adp
_atom_site_refinement_flags_occupancy
_atom_site_disorder_assembly
_atom_site_disorder_group
Ni01 Ni 0.666667 0.333333 0.333333 0.1151(14) Uani 1 6 d S T P . .
N1 N 0.5879(3) 0.3558(3) 0.3858(4) 0.111(3) Uani 1 1 d . . . . .
N2 N 0.5127(3) 0.4083(3) 0.4174(4) 0.109(3) Uani 1 1 d . . . . .
C4 C 0.4760(4) 0.4607(4) 0.4205(5) 0.119(3) Uani 1 1 d . . . . .
C3 C 0.5659(4) 0.4148(4) 0.3795(4) 0.113(3) Uani 1 1 d . . . . .
H3 H 0.587147 0.455503 0.350881 0.135 Uiso 1 1 calc R U . . .
C7 C 0.4083(4) 0.5637(4) 0.4239(5) 0.128(4) Uani 1 1 d . . . . .
C10 C 0.3692(4) 0.6157(4) 0.4238(5) 0.121(4) Uani 1 1 d . . . . .
C11 C 0.2841(4) 0.5816(5) 0.4229(5) 0.137(4) Uani 1 1 d . . . . .
H8 H 0.250580 0.524149 0.421581 0.164 Uiso 1 1 calc R U . . .
C2 C 0.4942(5) 0.3428(5) 0.4516(5) 0.126(3) Uani 1 1 d . . . . .
H2 H 0.457123 0.323164 0.482460 0.151 Uiso 1 1 calc R U . . .
C1 C 0.5426(5) 0.3109(5) 0.4307(5) 0.120(3) Uani 1 1 d . . . . .
H1 H 0.543322 0.264860 0.445834 0.144 Uiso 1 1 calc R U . . .
C9 C 0.4029(4) 0.4339(5) 0.4485(5) 0.147(4) Uani 1 1 d . . . . .
H7 H 0.376303 0.382428 0.466723 0.177 Uiso 1 1 calc R U . . .
C8 C 0.3681(5) 0.4857(5) 0.4492(5) 0.140(4) Uani 1 1 d . . . . .
H6 H 0.317075 0.467311 0.467174 0.168 Uiso 1 1 calc R U . . .
C6 C 0.4830(5) 0.5886(5) 0.3976(5) 0.149(4) Uani 1 1 d . . . . .
H5 H 0.511581 0.641313 0.381134 0.178 Uiso 1 1 calc R U . . .
C5 C 0.5169(5) 0.5381(5) 0.3949(5) 0.146(4) Uani 1 1 d . . . . .
H4 H 0.567058 0.555758 0.375830 0.175 Uiso 1 1 calc R U . . .

loop_
_atom_site_aniso_label
_atom_site_aniso_U_11
_atom_site_aniso_U_22
_atom_site_aniso_U_33
_atom_site_aniso_U_23
_atom_site_aniso_U_13
_atom_site_aniso_U_12
Ni01 0.0521(9) 0.0521(9) 0.241(4) 0.000 0.000 0.0260(4)
N1 0.052(3) 0.061(3) 0.214(8) 0.020(4) 0.011(4) 0.024(3)
N2 0.053(3) 0.060(4) 0.217(8) 0.009(4) 0.029(4) 0.030(3)
C4 0.059(4) 0.053(4) 0.241(11) 0.012(5) 0.004(5) 0.024(3)
C3 0.066(4) 0.048(4) 0.219(10) -0.002(5) 0.003(6) 0.024(3)
C7 0.063(4) 0.063(4) 0.259(12) 0.006(6) 0.008(6) 0.033(4)
C10 0.060(4) 0.056(4) 0.252(11) 0.019(5) 0.025(5) 0.032(3)
C11 0.066(5) 0.075(5) 0.273(13) -0.012(6) -0.006(6) 0.038(4)
C2 0.100(6) 0.077(5) 0.208(11) 0.014(6) 0.009(6) 0.049(5)
C1 0.094(6) 0.090(5) 0.196(10) 0.023(6) 0.020(6) 0.061(5)
C9 0.063(5) 0.068(5) 0.310(14) 0.011(6) 0.016(6) 0.032(4)
C8 0.074(5) 0.082(5) 0.280(13) -0.008(6) 0.006(6) 0.052(4)
C6 0.085(6) 0.082(5) 0.295(14) 0.027(7) 0.034(7) 0.053(5)
C5 0.075(5) 0.092(6) 0.279(13) 0.040(7) 0.051(6) 0.049(5)

loop_
_atom_type_symbol
_atom_type_description
_atom_type_scat_dispersion_real
_atom_type_scat_dispersion_imag
_atom_type_scat_source
C C 0.0033 0.0016 'International Tables Vol C Tables 4.2.6.8 and 6.1.1.4'
H H 0.0000 0.0000 'International Tables Vol C Tables 4.2.6.8 and 6.1.1.4'
N N 0.0061 0.0033 'International Tables Vol C Tables 4.2.6.8 and 6.1.1.4'
Ni Ni 0.3393 1.1124 'International Tables Vol C Tables 4.2.6.8 and 6.1.1.4'

loop_
_geom_angle_atom_site_label_1
_geom_angle_atom_site_label_2
_geom_angle_atom_site_label_3
_geom_angle
_geom_angle_site_symmetry_1
_geom_angle_site_symmetry_3
_geom_angle_publ_flag
N1 Ni01 N1 90.0(3) . 17 ?
N1 Ni01 N1 90.1(3) . 2_655 ?
N1 Ni01 N1 180.0 17 2_655 ?
N1 Ni01 N1 90.1(3) . 3_665 ?
N1 Ni01 N1 89.9(3) 17 3_665 ?
N1 Ni01 N1 90.1(3) 2_655 3_665 ?
N1 Ni01 N1 90.0(3) . 18_545 ?
N1 Ni01 N1 90.1(3) 17 18_545 ?
N1 Ni01 N1 89.9(3) 2_655 18_545 ?
N1 Ni01 N1 180.0 3_665 18_545 ?
N1 Ni01 N1 180.0 . 16_655 ?
N1 Ni01 N1 90.0(3) 17 16_655 ?
N1 Ni01 N1 89.9(3) 2_655 16_655 ?
N1 Ni01 N1 89.9(3) 3_665 16_655 ?
N1 Ni01 N1 90.0(3) 18_545 16_655 ?
C1 N1 C3 103.9(7) . . ?
C1 N1 Ni01 127.4(5) . . ?
C3 N1 Ni01 128.5(7) . . ?
C3 N2 C2 108.8(6) . . ?
C3 N2 C4 125.0(8) . . ?
C2 N2 C4 126.1(8) . . ?
C9 C4 C5 121.0(7) . . ?
C9 C4 N2 120.1(7) . . ?
C5 C4 N2 118.9(7) . . ?
N2 C3 N1 112.4(8) . . ?
N2 C3 H3 123.8 . . ?
N1 C3 H3 123.8 . . ?
C6 C7 C8 117.9(7) . . ?
C6 C7 C10 121.9(7) . . ?
C8 C7 C10 120.2(7) . . ?
C11 C10 C11 117.8(7) . 2_665 ?
C11 C10 C7 121.9(6) . . ?
C11 C10 C7 120.3(6) 2_665 . ?
C10 C11 C10 122.2(7) . 3_565 ?
C10 C11 H8 118.9 . . ?
C10 C11 H8 118.9 3_565 . ?
N2 C2 C1 105.0(8) . . ?
N2 C2 H2 127.5 . . ?
C1 C2 H2 127.5 . . ?
N1 C1 C2 110.0(7) . . ?
N1 C1 H1 125.0 . . ?
C2 C1 H1 125.0 . . ?
C4 C9 C8 118.4(8) . . ?
C4 C9 H7 120.8 . . ?
C8 C9 H7 120.8 . . ?
C7 C8 C9 121.4(8) . . ?
C7 C8 H6 119.3 . . ?
C9 C8 H6 119.3 . . ?
C5 C6 C7 121.7(8) . . ?
C5 C6 H5 119.2 . . ?
C7 C6 H5 119.2 . . ?
C6 C5 C4 119.6(8) . . ?
C6 C5 H4 120.2 . . ?
C4 C5 H4 120.2 . . ?

loop_
_geom_bond_atom_site_label_1
_geom_bond_atom_site_label_2
_geom_bond_distance
_geom_bond_site_symmetry_2
_geom_bond_publ_flag
Ni01 N1 2.097(7) . ?
Ni01 N1 2.097(7) 17 ?
Ni01 N1 2.097(7) 2_655 ?
Ni01 N1 2.097(7) 3_665 ?
Ni01 N1 2.097(7) 18_545 ?
Ni01 N1 2.098(7) 16_655 ?
N1 C1 1.331(10) . ?
N1 C3 1.357(8) . ?
N2 C3 1.279(10) . ?
N2 C2 1.342(10) . ?
N2 C4 1.444(8) . ?
C4 C9 1.355(11) . ?
C4 C5 1.380(10) . ?
C3 H3 0.9300 . ?
C7 C6 1.366(11) . ?
C7 C8 1.386(11) . ?
C7 C10 1.472(9) . ?
C10 C11 1.381(9) . ?
C10 C11 1.402(8) 2_665 ?
C11 H8 0.9300 . ?
C2 C1 1.389(10) . ?
C2 H2 0.9300 . ?
C1 H1 0.9300 . ?
C9 C8 1.402(9) . ?
C9 H7 0.9300 . ?
C8 H6 0.9300 . ?
C6 C5 1.370(9) . ?
C6 H5 0.9300 . ?
C5 H4 0.9300 . ?
